data_7062838
loop_
_publ_author_name
'Zhang, Xiaoyu'
'Qin, Tianrui'
'Liu, Yichen'
'An, Ning'
'Afzal, Mohd'
'Alarifi, Abdullah'
'Muddassir, Mohd.'
'Sakiyama, Hiroshi'
'Mohanty, Aurobinda'
'Dong, Xiuyan'

_publ_section_title
;
 Structures and magnetic studies of four new Ni(ii) coordination polymers
 built using symmetrical tetracarboxylate and N-donor linkers
;
_journal_issue 46
_journal_name_full 'New Journal of Chemistry'
_journal_page_first 21214
_journal_page_last 21224
_journal_paper_doi 10.1039/D3NJ03643J
_journal_volume 47
_journal_year 2023
_chemical_formula_moiety 'C21 H17 N2 Ni O6, C18 H11 O8'
_chemical_formula_sum 'C39 H28 N2 Ni O14'
_chemical_formula_weight 807.34
_space_group_crystal_system triclinic
_space_group_IT_number 2
_space_group_name_Hall '-P 1'
_space_group_name_H-M_alt 'P -1'
_atom_sites_solution_hydrogens mixed
_audit_creation_date 2023-07-15
_audit_creation_method
;
Olex2 1.5
(compiled 2021.08.20 svn.r13c46975 for OlexSys, GUI svn.r6405)
;
_audit_update_record
;
2023-07-18 deposited with the CCDC.	2023-10-09 downloaded from the CCDC.
;
_cell_angle_alpha 68.685(10)
_cell_angle_beta 66.871(9)
_cell_angle_gamma 88.769(8)
_cell_formula_units_Z 2
_cell_length_a 11.5719(10)
_cell_length_b 11.9790(12)
_cell_length_c 14.2548(15)
_cell_measurement_reflns_used 4075
_cell_measurement_temperature 293(2)
_cell_measurement_theta_max 70.9160
_cell_measurement_theta_min 3.6490
_cell_volume 1675.8(3)
_computing_cell_refinement 'CrysAlisPro 1.171.40.53 (Rigaku OD, 2019)'
_computing_data_collection 'CrysAlisPro 1.171.40.53 (Rigaku OD, 2019)'
_computing_data_reduction 'CrysAlisPro 1.171.40.53 (Rigaku OD, 2019)'
_computing_molecular_graphics 'Olex2 1.5 (Dolomanov et al., 2009)'
_computing_publication_material 'Olex2 1.5 (Dolomanov et al., 2009)'
_computing_structure_refinement 'SHELXL 2018/3 (Sheldrick, 2015)'
_computing_structure_solution 'SHELXL-2018/3 (Sheldrick, 2018)'
_diffrn_ambient_temperature 293(2)
_diffrn_detector 'CCD plate'
_diffrn_detector_area_resol_mean 8.1281
_diffrn_detector_type Eos
_diffrn_measured_fraction_theta_full 0.998
_diffrn_measured_fraction_theta_max 0.998
_diffrn_measurement_details
;
List of Runs (angles in degrees, time in seconds):

  # Type    Start    End  Width  t~exp~   \w     \q     \k     \f   Frames
#--------------------------------------------------------------------------
  1  \w     14.00 100.00   1.00    1.00    --   36.81  37.00 -90.00   86
  2  \w     17.00  43.00   1.00    1.00    --   36.81 -77.00-180.00   26
  3  \w     54.00  91.00   1.00    1.00    --   36.81-125.00 -90.00   37
  4  \w     32.00  58.00   1.00    1.00    --   36.81 -99.00 -90.00   26
  5  \w     19.00  46.00   1.00    1.00    --   36.81-125.00 150.00   27
  6  \w     58.00  90.00   1.00    1.00    --   36.81-125.00 150.00   32
  7  \w    -32.00  62.00   1.00    1.00    --   36.81 -77.00  60.00   94
  8  \w     42.00  99.00   1.00    1.00    --   36.81  57.00   0.00   57
  9  \w    -25.00   1.00   1.00    1.00    --   36.81 -37.00  90.00   26
 10  \w     -3.00  22.00   1.00    1.00    --   36.81 -99.00 -90.00   25
 11  \w     11.00  59.00   1.00    1.00    --   36.81 -37.00  90.00   48
 12  \w     24.00  62.00   1.00    1.00    --   36.81 -99.00   0.00   38
 13  \w    -20.00   8.00   1.00    1.00    --   36.81 -77.00-180.00   28
 14  \w    -22.00  55.00   1.00    1.00    --   36.81 -19.00-120.00   77
 15  \w    120.00 164.00   1.00    1.00    --  108.00 111.00 120.00   44
 16  \w     37.00 109.00   1.00    1.00    --  108.00-111.00-120.00   72
 17  \w    100.00 176.00   1.00    1.00    --  108.00  50.00  60.00   76
 18  \w    145.00 177.00   1.00    1.00    --  108.00  31.00 148.00   32
 19  \w     39.00 126.00   1.00    1.00    --  108.00 -50.00-150.00   87
 20  \w    130.00 173.00   1.00    1.00    --  108.00  25.00 -30.00   43
 21  \w     98.00 124.00   1.00    1.00    --  108.00  25.00 -30.00   26
 22  \w     87.00 112.00   1.00    1.00    --  108.00-111.00 120.00   25
 23  \w     51.00  98.00   1.00    1.00    --  108.00 -77.00  60.00   47
 24  \w     40.00  66.00   1.00    1.00    --  108.00-111.00 120.00   26
 25  \w     84.00 139.00   1.00    1.00    --  108.00  31.00 148.00   55
 26  \w     65.00 142.00   1.00    1.00    --  108.00 -91.00 -90.00   77
 27  \w    104.00 144.00   1.00    1.00    --  108.00 111.00   0.00   40
 28  \w    145.00 174.00   1.00    1.00    --  108.00  25.00   0.00   29
 29  \w     71.00  96.00   1.00    1.00    --  108.00-111.00-180.00   25
 30  \w     82.00 107.00   1.00    1.00    --  108.00-111.00  30.00   25
 31  \w     37.00 127.00   1.00    1.00    --  108.00 -37.00 -30.00   90
 32  \w     41.00 107.00   1.00    1.00    --  108.00 -50.00  90.00   66
;
_diffrn_measurement_device 'four-circle diffractometer'
_diffrn_measurement_device_type 'Xcalibur, Eos, Gemini'
_diffrn_measurement_method '\w scans'
_diffrn_orient_matrix_type 'CrysAlisPro convention (1999,Acta A55,543-557)'
_diffrn_orient_matrix_UB_11 -0.0768083000
_diffrn_orient_matrix_UB_12 -0.1160960000
_diffrn_orient_matrix_UB_13 0.0198673000
_diffrn_orient_matrix_UB_21 -0.1244222000
_diffrn_orient_matrix_UB_22 0.0495435000
_diffrn_orient_matrix_UB_23 0.0475077000
_diffrn_orient_matrix_UB_31 0.0022672000
_diffrn_orient_matrix_UB_32 0.0592826000
_diffrn_orient_matrix_UB_33 -0.1165320000
_diffrn_radiation_monochromator graphite
_diffrn_radiation_probe x-ray
_diffrn_radiation_type 'Cu K\a'
_diffrn_radiation_wavelength 1.54184
_diffrn_reflns_av_R_equivalents 0.0328
_diffrn_reflns_av_unetI/netI 0.0536
_diffrn_reflns_Laue_measured_fraction_full 0.998
_diffrn_reflns_Laue_measured_fraction_max 0.998
_diffrn_reflns_limit_h_max 13
_diffrn_reflns_limit_h_min -13
_diffrn_reflns_limit_k_max 14
_diffrn_reflns_limit_k_min -14
_diffrn_reflns_limit_l_max 12
_diffrn_reflns_limit_l_min -17
_diffrn_reflns_number 10807
_diffrn_reflns_point_group_measured_fraction_full 0.998
_diffrn_reflns_point_group_measured_fraction_max 0.998
_diffrn_reflns_theta_full 67.237
_diffrn_reflns_theta_max 67.237
_diffrn_reflns_theta_min 3.655
_diffrn_source 'fine-focus sealed X-ray tube'
_diffrn_source_type 'Enhance (Cu) X-ray Source'
_exptl_absorpt_coefficient_mu 1.538
_exptl_absorpt_correction_T_max 1.00000
_exptl_absorpt_correction_T_min 0.86763
_exptl_absorpt_correction_type multi-scan
_exptl_absorpt_process_details
;
CrysAlisPro 1.171.40.53 (Rigaku Oxford Diffraction, 2019)
Empirical absorption correction using spherical harmonics,
 implemented in SCALE3 ABSPACK scaling algorithm.
;
_exptl_crystal_colour blue
_exptl_crystal_colour_primary blue
_exptl_crystal_density_diffrn 1.600
_exptl_crystal_description block
_exptl_crystal_F_000 832
_exptl_crystal_size_max 0.12
_exptl_crystal_size_mid 0.11
_exptl_crystal_size_min 0.11
_refine_diff_density_max 0.324
_refine_diff_density_min -0.424
_refine_diff_density_rms 0.059
_refine_ls_extinction_method none
_refine_ls_goodness_of_fit_ref 1.069
_refine_ls_hydrogen_treatment mixed
_refine_ls_matrix_type full
_refine_ls_number_parameters 527
_refine_ls_number_reflns 5991
_refine_ls_number_restraints 1472
_refine_ls_restrained_S_all 0.975
_refine_ls_R_factor_all 0.0632
_refine_ls_R_factor_gt 0.0477
_refine_ls_shift/su_max 0.001
_refine_ls_shift/su_mean 0.000
_refine_ls_structure_factor_coef Fsqd
_refine_ls_weighting_details 'w=1/[\s^2^(Fo^2^)+(0.0549P)^2^+0.3747P] where P=(Fo^2^+2Fc^2^)/3'
_refine_ls_weighting_scheme calc
_refine_ls_wR_factor_gt 0.1179
_refine_ls_wR_factor_ref 0.1302
_reflns_Friedel_coverage 0.000
_reflns_number_gt 4702
_reflns_number_total 5991
_reflns_threshold_expression 'I > 2\s(I)'
_cod_data_source_file d3nj03643j2.cif
_cod_data_source_block exp_10929
_cod_depositor_comments 'Adding full bibliography for 7062838--7062841.cif.'
_cod_database_code 7062838
_shelx_shelxl_version_number 2018/3
_shelx_space_group_comment
;
The symmetry employed for this shelxl refinement is uniquely defined
by the following loop, which should always be used as a source of
symmetry information in preference to the above space-group names.
They are only intended as comments.
;
_shelx_estimated_absorpt_t_max 0.849
_shelx_estimated_absorpt_t_min 0.837
_olex2_refinement_description
;
1. Fixed Uiso
 At 1.2 times of:
  All C(H) groups
 At 1.5 times of:
  All O(H) groups, All O(H,H) groups
2. Restrained distances
 C9-C9_$1
 1.33 with sigma of 0.01
3. Rigid bond restraints
 C5, C6
 with sigma for 1-2 distances of 0.01 and sigma for 1-3 distances of 0.01
4. Uiso/Uaniso restraints and constraints
All non-hydrogen atoms have similar U: within 3.8A with sigma of 0.02 and sigma
for terminal atoms of 0.04 within 3.8A
5. Others
 Sof(C9')=Sof(H9')=1-FVAR(1)
 Sof(C9)=Sof(H9)=FVAR(1)
6.a Riding coordinates:
 O13(H13A,H13B)
6.b Aromatic/amide H refined with riding coordinates:
 C3(H3), C5(H5), C7(H7), C9(H9), C9'(H9'), C10(H10), C11(H11), C12(H12),
 C14(H14), C15(H15), C17(H17), C18(H18), C19(H19), C24(H24), C26(H26), C28(H28),
  C29(H29), C30(H30), C32(H32), C34(H34), C36(H36)
6.c Idealised tetrahedral OH refined as rotating group:
 O4(H4), O6(H6), O7(H7A), O12(H12A)
;
_olex2_submission_special_instructions 'No special instructions were received'
_oxdiff_exptl_absorpt_empirical_details
;
Empirical correction (ABSPACK) includes:
- Absorption correction using spherical harmonics
- Frame scaling
;
_oxdiff_exptl_absorpt_empirical_full_max 1.144
_oxdiff_exptl_absorpt_empirical_full_min 0.796

loop_
_space_group_symop_operation_xyz
'x, y, z'
'-x, -y, -z'

loop_
_atom_site_label
_atom_site_type_symbol
_atom_site_fract_x
_atom_site_fract_y
_atom_site_fract_z
_atom_site_U_iso_or_equiv
_atom_site_adp_type
_atom_site_occupancy
_atom_site_site_symmetry_order
_atom_site_calc_flag
_atom_site_refinement_flags_posn
_atom_site_refinement_flags_adp
_atom_site_refinement_flags_occupancy
_atom_site_disorder_assembly
_atom_site_disorder_group
Ni1 Ni 0.64854(4) 0.90766(4) 0.53010(4) 0.03434(15) Uani 1 1 d . U . . .
N1 N 0.8078(2) 1.0234(2) 0.48090(19) 0.0316(5) Uani 1 1 d . U . . .
N2 N 0.7863(2) 0.8214(2) 0.4466(2) 0.0348(5) Uani 1 1 d . U . . .
O1 O 0.54178(19) 0.99308(19) 0.62809(17) 0.0402(5) Uani 1 1 d . U . . .
O2 O 0.3531(2) 0.98226(19) 0.62117(18) 0.0463(6) Uani 1 1 d . U . . .
O3 O 0.5943(2) 1.1559(2) 0.87861(18) 0.0499(6) Uani 1 1 d . U . . .
O4 O 0.4278(3) 1.1570(2) 1.02513(18) 0.0593(7) Uani 1 1 d . U . . .
H4 H 0.483969 1.181068 1.037575 0.089 Uiso 1 1 calc R U . . .
O5 O 0.7227(2) 0.5386(3) 0.8711(2) 0.0627(7) Uani 1 1 d . U . . .
O6 O 0.85301(19) 0.5067(2) 0.72311(18) 0.0476(6) Uani 1 1 d . U . . .
H6 H 0.907249 0.524082 0.741010 0.071 Uiso 1 1 calc R U . . .
O7 O 0.70327(19) 0.4044(2) 0.49140(17) 0.0516(6) Uani 1 1 d . U . . .
H7A H 0.709397 0.392552 0.436608 0.077 Uiso 1 1 calc R U . . .
O8 O 0.5010(2) 0.3347(2) 0.55134(18) 0.0530(6) Uani 1 1 d . U . . .
O9 O -0.06265(17) 0.44994(18) 1.26149(15) 0.0341(4) Uani 1 1 d . U . . .
O10 O -0.25753(18) 0.3547(2) 1.33084(16) 0.0417(5) Uani 1 1 d . U . . .
O11 O -0.39838(19) 0.2414(2) 1.08283(16) 0.0414(5) Uani 1 1 d . U . . .
O12 O -0.24468(19) 0.2352(2) 0.93062(17) 0.0445(5) Uani 1 1 d . U . . .
H12A H -0.305829 0.211406 0.923930 0.067 Uiso 1 1 calc R U . . .
O13 O 0.6446(2) 0.7864(2) 0.68927(19) 0.0548(6) Uani 1 1 d . U . . .
H13A H 0.591149 0.805179 0.740329 0.082 Uiso 1 1 d R U . . .
H13B H 0.673909 0.725849 0.737639 0.082 Uiso 1 1 d R U . . .
O14 O 0.4991(2) 0.7878(2) 0.5716(2) 0.0440(6) Uani 1 1 d . U . . .
C1 C 0.4251(3) 1.0007(3) 0.6625(3) 0.0376(7) Uani 1 1 d . U . . .
C2 C 0.3672(3) 1.0311(2) 0.7637(2) 0.0344(6) Uani 1 1 d . U . . .
C3 C 0.4450(3) 1.0707(2) 0.8015(2) 0.0315(6) Uani 1 1 d . U . . .
H3 H 0.532775 1.080618 0.763361 0.038 Uiso 1 1 calc R U . . .
C4 C 0.3922(3) 1.0958(3) 0.8966(2) 0.0354(6) Uani 1 1 d . U . . .
C5 C 0.2616(3) 1.0800(3) 0.9549(3) 0.0495(8) Uani 1 1 d . U . . .
H5 H 0.227413 1.097270 1.018123 0.059 Uiso 1 1 calc R U . . .
C6 C 0.1818(3) 1.0387(3) 0.9198(3) 0.0570(10) Uani 1 1 d . U . . .
C7 C 0.2363(3) 1.0170(3) 0.8220(3) 0.0493(8) Uani 1 1 d . U . . .
H7 H 0.183612 0.992718 0.795582 0.059 Uiso 1 1 calc R U . . .
C8 C 0.4780(3) 1.1391(3) 0.9345(2) 0.0385(7) Uani 1 1 d . U . . .
C9 C 0.0483(5) 1.0242(4) 1.0038(5) 0.0293(16) Uani 0.575(12) 1 d D U P A 1
H9 H 0.033103 1.049223 1.061685 0.035 Uiso 0.575(12) 1 calc R U P A 1
C9' C 0.0379(8) 1.0024(7) 0.9527(7) 0.035(2) Uani 0.425(12) 1 d . U P A 2
H9' H 0.009857 0.985547 0.905769 0.042 Uiso 0.425(12) 1 calc R U P A 2
C10 C 0.7768(3) 0.7178(3) 0.4338(3) 0.0430(7) Uani 1 1 d . U . . .
H10 H 0.698307 0.669086 0.471640 0.052 Uiso 1 1 calc R U . . .
C11 C 0.8783(3) 0.6789(3) 0.3667(3) 0.0494(8) Uani 1 1 d . U . . .
H11 H 0.867770 0.605015 0.361423 0.059 Uiso 1 1 calc R U . . .
C12 C 0.9938(3) 0.7501(3) 0.3087(3) 0.0477(8) Uani 1 1 d . U . . .
H12 H 1.062290 0.725170 0.263190 0.057 Uiso 1 1 calc R U . . .
C13 C 1.0085(3) 0.8612(3) 0.3181(2) 0.0390(7) Uani 1 1 d . U . . .
C14 C 1.1251(3) 0.9423(3) 0.2598(3) 0.0470(8) Uani 1 1 d . U . . .
H14 H 1.195509 0.922796 0.211245 0.056 Uiso 1 1 calc R U . . .
C15 C 1.1349(3) 1.0468(3) 0.2740(3) 0.0482(8) Uani 1 1 d . U . . .
H15 H 1.211309 1.098825 0.233944 0.058 Uiso 1 1 calc R U . . .
C16 C 1.0288(3) 1.0782(3) 0.3500(2) 0.0382(7) Uani 1 1 d . U . . .
C17 C 1.0337(3) 1.1827(3) 0.3723(3) 0.0438(7) Uani 1 1 d . U . . .
H17 H 1.108465 1.236903 0.335829 0.053 Uiso 1 1 calc R U . . .
C18 C 0.9285(3) 1.2044(3) 0.4477(3) 0.0425(7) Uani 1 1 d . U . . .
H18 H 0.931331 1.272303 0.464251 0.051 Uiso 1 1 calc R U . . .
C19 C 0.8164(3) 1.1231(3) 0.4996(3) 0.0365(6) Uani 1 1 d . U . . .
H19 H 0.744625 1.139513 0.549396 0.044 Uiso 1 1 calc R U . . .
C20 C 0.9127(3) 1.0012(3) 0.4070(2) 0.0325(6) Uani 1 1 d . U . . .
C21 C 0.9018(3) 0.8917(3) 0.3897(2) 0.0320(6) Uani 1 1 d . U . . .
C22 C 0.7395(3) 0.5096(3) 0.7949(2) 0.0332(6) Uani 1 1 d . U . . .
C23 C 0.6345(3) 0.4719(2) 0.7719(2) 0.0294(6) Uani 1 1 d . U . . .
C24 C 0.6608(3) 0.4471(2) 0.6779(2) 0.0297(6) Uani 1 1 d . U . . .
H24 H 0.744294 0.455376 0.627620 0.036 Uiso 1 1 calc R U . . .
C25 C 0.5615(3) 0.4099(2) 0.6600(2) 0.0295(6) Uani 1 1 d . U . . .
C26 C 0.4374(3) 0.3962(3) 0.7353(2) 0.0314(6) Uani 1 1 d . U . . .
H26 H 0.371707 0.371133 0.722146 0.038 Uiso 1 1 calc R U . . .
C27 C 0.4089(3) 0.4193(2) 0.8307(2) 0.0292(6) Uani 1 1 d . U . . .
C28 C 0.5089(3) 0.4583(2) 0.8472(2) 0.0305(6) Uani 1 1 d . U . . .
H28 H 0.491846 0.475701 0.909493 0.037 Uiso 1 1 calc R U . . .
C29 C 0.2785(3) 0.3996(2) 0.9145(2) 0.0306(6) Uani 1 1 d . U . . .
H29 H 0.267013 0.419725 0.974401 0.037 Uiso 1 1 calc R U . . .
C30 C 0.1756(3) 0.3558(2) 0.9125(2) 0.0305(6) Uani 1 1 d . U . . .
H30 H 0.187912 0.333333 0.853654 0.037 Uiso 1 1 calc R U . . .
C31 C 0.0437(3) 0.3390(2) 0.9942(2) 0.0283(6) Uani 1 1 d . U . . .
C32 C 0.0124(3) 0.3647(2) 1.0886(2) 0.0279(6) Uani 1 1 d . U . . .
H32 H 0.076666 0.389735 1.103352 0.034 Uiso 1 1 calc R U . . .
C33 C -0.1138(2) 0.3532(2) 1.1608(2) 0.0265(5) Uani 1 1 d . U . . .
C34 C -0.2108(2) 0.3148(2) 1.1411(2) 0.0281(6) Uani 1 1 d . U . . .
H34 H -0.294902 0.305247 1.190539 0.034 Uiso 1 1 calc R U . . .
C35 C -0.1813(3) 0.2905(2) 1.0463(2) 0.0286(6) Uani 1 1 d . U . . .
C36 C -0.0547(3) 0.3025(2) 0.9746(2) 0.0302(6) Uani 1 1 d . U . . .
H36 H -0.035580 0.285467 0.911907 0.036 Uiso 1 1 calc R U . . .
C37 C 0.5879(3) 0.3802(3) 0.5602(2) 0.0316(6) Uani 1 1 d . U . . .
C38 C -0.1438(2) 0.3899(2) 1.2572(2) 0.0275(6) Uani 1 1 d . U . . .
C39 C -0.2832(3) 0.2535(2) 1.0207(2) 0.0316(6) Uani 1 1 d . U . . .
H14A H 0.490(4) 0.750(4) 0.540(3) 0.077(15) Uiso 1 1 d . . . . .
H14B H 0.424(4) 0.806(4) 0.604(3) 0.082(15) Uiso 1 1 d . . . . .

loop_
_atom_site_aniso_label
_atom_site_aniso_U_11
_atom_site_aniso_U_22
_atom_site_aniso_U_33
_atom_site_aniso_U_23
_atom_site_aniso_U_13
_atom_site_aniso_U_12
Ni1 0.0284(3) 0.0385(3) 0.0485(3) -0.0237(2) -0.0217(2) 0.0047(2)
N1 0.0285(12) 0.0342(12) 0.0429(13) -0.0168(10) -0.0236(11) 0.0072(10)
N2 0.0306(12) 0.0362(13) 0.0430(13) -0.0188(11) -0.0171(11) 0.0029(10)
O1 0.0328(11) 0.0547(13) 0.0526(13) -0.0346(11) -0.0243(10) 0.0096(9)
O2 0.0474(13) 0.0470(12) 0.0578(14) -0.0153(11) -0.0389(11) -0.0026(10)
O3 0.0435(14) 0.0718(16) 0.0494(13) -0.0400(12) -0.0186(11) 0.0085(11)
O4 0.0790(18) 0.0653(16) 0.0358(12) -0.0299(12) -0.0168(13) 0.0157(14)
O5 0.0449(14) 0.106(2) 0.0657(16) -0.0641(16) -0.0229(13) 0.0053(14)
O6 0.0280(11) 0.0754(16) 0.0494(13) -0.0367(12) -0.0139(10) -0.0007(11)
O7 0.0287(11) 0.0950(18) 0.0360(12) -0.0451(12) 0.0007(9) -0.0092(11)
O8 0.0311(11) 0.0914(18) 0.0476(13) -0.0492(13) -0.0060(10) -0.0077(11)
O9 0.0255(10) 0.0486(12) 0.0331(10) -0.0236(9) -0.0094(8) -0.0004(9)
O10 0.0237(10) 0.0717(15) 0.0304(11) -0.0323(10) 0.0002(8) -0.0069(10)
O11 0.0310(11) 0.0597(14) 0.0338(11) -0.0236(10) -0.0083(9) 0.0020(10)
O12 0.0356(12) 0.0694(15) 0.0387(12) -0.0346(11) -0.0124(10) -0.0004(11)
O13 0.0485(14) 0.0583(15) 0.0550(14) -0.0102(12) -0.0294(12) 0.0076(11)
O14 0.0305(12) 0.0579(14) 0.0512(14) -0.0336(12) -0.0123(11) -0.0049(10)
C1 0.0354(16) 0.0341(15) 0.0502(17) -0.0147(13) -0.0259(14) 0.0023(12)
C2 0.0270(14) 0.0300(14) 0.0484(17) -0.0132(13) -0.0196(13) 0.0038(11)
C3 0.0215(13) 0.0344(14) 0.0358(15) -0.0145(12) -0.0081(11) 0.0023(11)
C4 0.0335(15) 0.0317(14) 0.0290(14) -0.0093(12) -0.0033(12) 0.0060(12)
C5 0.0372(18) 0.0399(17) 0.0443(18) -0.0064(14) 0.0004(14) 0.0113(14)
C6 0.0249(16) 0.0365(17) 0.066(2) 0.0042(16) 0.0021(16) 0.0058(13)
C7 0.0256(15) 0.0354(16) 0.078(2) -0.0074(16) -0.0258(16) -0.0008(12)
C8 0.0462(18) 0.0367(16) 0.0292(15) -0.0160(12) -0.0097(13) 0.0095(13)
C9 0.023(3) 0.044(3) 0.029(3) -0.021(2) -0.011(3) 0.002(2)
C9' 0.027(5) 0.046(4) 0.036(4) -0.018(3) -0.016(4) 0.001(3)
C10 0.0402(17) 0.0409(16) 0.0538(19) -0.0232(14) -0.0204(15) 0.0004(13)
C11 0.054(2) 0.0466(18) 0.059(2) -0.0336(16) -0.0221(17) 0.0078(16)
C12 0.0481(19) 0.0556(19) 0.0483(18) -0.0338(16) -0.0165(15) 0.0114(15)
C13 0.0364(16) 0.0475(17) 0.0349(15) -0.0172(13) -0.0155(13) 0.0055(13)
C14 0.0371(17) 0.064(2) 0.0343(16) -0.0205(15) -0.0081(14) 0.0016(15)
C15 0.0376(17) 0.058(2) 0.0393(17) -0.0119(15) -0.0116(14) -0.0092(15)
C16 0.0375(16) 0.0408(16) 0.0384(15) -0.0099(13) -0.0225(13) 0.0002(13)
C17 0.0413(17) 0.0364(16) 0.0518(18) -0.0084(14) -0.0245(15) -0.0077(13)
C18 0.0496(19) 0.0332(16) 0.0546(19) -0.0147(14) -0.0332(16) 0.0017(14)
C19 0.0363(16) 0.0369(15) 0.0479(17) -0.0196(13) -0.0259(14) 0.0087(12)
C20 0.0318(14) 0.0376(15) 0.0325(14) -0.0110(12) -0.0200(12) 0.0022(12)
C21 0.0305(14) 0.0387(15) 0.0319(14) -0.0133(12) -0.0179(12) 0.0030(12)
C22 0.0328(15) 0.0372(15) 0.0312(14) -0.0156(12) -0.0122(12) -0.0006(12)
C23 0.0290(14) 0.0347(14) 0.0250(13) -0.0144(11) -0.0087(11) 0.0002(11)
C24 0.0233(13) 0.0371(15) 0.0269(13) -0.0156(11) -0.0056(11) -0.0002(11)
C25 0.0272(14) 0.0383(15) 0.0230(13) -0.0168(11) -0.0057(11) 0.0002(11)
C26 0.0257(14) 0.0426(15) 0.0289(14) -0.0192(12) -0.0092(11) -0.0010(12)
C27 0.0281(14) 0.0342(14) 0.0258(13) -0.0152(11) -0.0082(11) 0.0040(11)
C28 0.0336(15) 0.0383(15) 0.0233(13) -0.0178(11) -0.0098(11) 0.0018(12)
C29 0.0297(14) 0.0401(15) 0.0215(13) -0.0176(11) -0.0046(11) 0.0034(12)
C30 0.0284(14) 0.0396(15) 0.0245(13) -0.0196(12) -0.0056(11) 0.0061(12)
C31 0.0275(14) 0.0295(13) 0.0249(13) -0.0131(11) -0.0055(11) 0.0027(11)
C32 0.0252(13) 0.0349(14) 0.0236(13) -0.0136(11) -0.0077(11) 0.0020(11)
C33 0.0275(13) 0.0305(13) 0.0209(12) -0.0120(11) -0.0076(11) 0.0029(11)
C34 0.0220(13) 0.0339(14) 0.0238(13) -0.0132(11) -0.0028(11) 0.0009(11)
C35 0.0317(14) 0.0304(14) 0.0239(13) -0.0116(11) -0.0104(11) 0.0018(11)
C36 0.0323(14) 0.0333(14) 0.0254(13) -0.0161(11) -0.0079(11) 0.0027(11)
C37 0.0255(14) 0.0423(16) 0.0282(14) -0.0201(12) -0.0060(12) -0.0012(12)
C38 0.0231(13) 0.0380(15) 0.0238(13) -0.0156(11) -0.0086(11) 0.0041(11)
C39 0.0377(16) 0.0310(14) 0.0281(14) -0.0144(12) -0.0128(12) 0.0029(12)

loop_
_atom_type_symbol
_atom_type_description
_atom_type_scat_dispersion_real
_atom_type_scat_dispersion_imag
_atom_type_scat_source
C C 0.0181 0.0091 'International Tables Vol C Tables 4.2.6.8 and 6.1.1.4'
H H 0.0000 0.0000 'International Tables Vol C Tables 4.2.6.8 and 6.1.1.4'
N N 0.0311 0.0180 'International Tables Vol C Tables 4.2.6.8 and 6.1.1.4'
Ni Ni -3.0029 0.5091 'International Tables Vol C Tables 4.2.6.8 and 6.1.1.4'
O O 0.0492 0.0322 'International Tables Vol C Tables 4.2.6.8 and 6.1.1.4'

loop_
_geom_angle_atom_site_label_1
_geom_angle_atom_site_label_2
_geom_angle_atom_site_label_3
_geom_angle
_geom_angle_site_symmetry_1
_geom_angle_site_symmetry_3
_geom_angle_publ_flag
N1 Ni1 N2 80.43(9) . . ?
N1 Ni1 O2 84.93(8) . 2_676 ?
N1 Ni1 O13 97.41(9) . . ?
N2 Ni1 O13 91.29(10) . . ?
O1 Ni1 N1 90.55(9) . . ?
O1 Ni1 N2 166.77(9) . . ?
O1 Ni1 O2 100.45(9) . 2_676 ?
O1 Ni1 O13 80.23(9) . . ?
O2 Ni1 N2 88.45(10) 2_676 . ?
O2 Ni1 O13 177.58(8) 2_676 . ?
O14 Ni1 N1 175.97(10) . . ?
O14 Ni1 N2 95.60(10) . . ?
O14 Ni1 O1 93.48(10) . . ?
O14 Ni1 O2 94.30(9) . 2_676 ?
O14 Ni1 O13 83.33(9) . . ?
C19 N1 Ni1 128.6(2) . . ?
C19 N1 C20 118.0(2) . . ?
C20 N1 Ni1 112.68(18) . . ?
C10 N2 Ni1 131.0(2) . . ?
C10 N2 C21 117.4(3) . . ?
C21 N2 Ni1 111.32(18) . . ?
C1 O1 Ni1 130.58(19) . . ?
C1 O2 Ni1 126.9(2) . 2_676 ?
C8 O4 H4 109.5 . . ?
C22 O6 H6 109.5 . . ?
C37 O7 H7A 109.5 . . ?
C39 O12 H12A 109.5 . . ?
Ni1 O13 H13A 109.1 . . ?
Ni1 O13 H13B 155.8 . . ?
H13A O13 H13B 94.6 . . ?
Ni1 O14 H14A 129(3) . . ?
Ni1 O14 H14B 116(3) . . ?
H14A O14 H14B 106(4) . . ?
O1 C1 O2 125.3(3) . . ?
O1 C1 C2 116.8(2) . . ?
O2 C1 C2 117.9(3) . . ?
C3 C2 C1 119.8(3) . . ?
C3 C2 C7 119.0(3) . . ?
C7 C2 C1 121.2(3) . . ?
C2 C3 H3 120.0 . . ?
C2 C3 C4 120.1(3) . . ?
C4 C3 H3 120.0 . . ?
C3 C4 C8 118.8(3) . . ?
C5 C4 C3 120.5(3) . . ?
C5 C4 C8 120.7(3) . . ?
C4 C5 H5 119.7 . . ?
C6 C5 C4 120.6(3) . . ?
C6 C5 H5 119.7 . . ?
C5 C6 C7 118.3(3) . . ?
C5 C6 C9 107.4(4) . . ?
C5 C6 C9' 141.6(5) . . ?
C7 C6 C9 134.3(4) . . ?
C7 C6 C9' 100.0(5) . . ?
C2 C7 C6 121.5(3) . . ?
C2 C7 H7 119.3 . . ?
C6 C7 H7 119.3 . . ?
O3 C8 O4 122.8(3) . . ?
O3 C8 C4 119.1(3) . . ?
O4 C8 C4 118.1(3) . . ?
C6 C9 H9 119.7 . . ?
C9 C9 C6 120.6(7) 2_577 . ?
C9 C9 H9 119.7 2_577 . ?
C6 C9' H9' 122.1 . . ?
C9' C9' C6 115.7(11) 2_577 . ?
C9' C9' H9' 122.1 2_577 . ?
N2 C10 H10 118.4 . . ?
N2 C10 C11 123.2(3) . . ?
C11 C10 H10 118.4 . . ?
C10 C11 H11 120.3 . . ?
C12 C11 C10 119.4(3) . . ?
C12 C11 H11 120.3 . . ?
C11 C12 H12 120.2 . . ?
C11 C12 C13 119.6(3) . . ?
C13 C12 H12 120.2 . . ?
C12 C13 C14 123.7(3) . . ?
C21 C13 C12 117.0(3) . . ?
C21 C13 C14 119.3(3) . . ?
C13 C14 H14 119.4 . . ?
C15 C14 C13 121.3(3) . . ?
C15 C14 H14 119.4 . . ?
C14 C15 H15 119.6 . . ?
C14 C15 C16 120.7(3) . . ?
C16 C15 H15 119.6 . . ?
C17 C16 C15 123.8(3) . . ?
C20 C16 C15 119.1(3) . . ?
C20 C16 C17 117.1(3) . . ?
C16 C17 H17 120.1 . . ?
C18 C17 C16 119.8(3) . . ?
C18 C17 H17 120.1 . . ?
C17 C18 H18 120.5 . . ?
C17 C18 C19 119.0(3) . . ?
C19 C18 H18 120.5 . . ?
N1 C19 C18 123.0(3) . . ?
N1 C19 H19 118.5 . . ?
C18 C19 H19 118.5 . . ?
N1 C20 C16 123.1(3) . . ?
N1 C20 C21 117.0(2) . . ?
C16 C20 C21 119.9(3) . . ?
N2 C21 C13 123.3(3) . . ?
N2 C21 C20 117.1(3) . . ?
C13 C21 C20 119.6(3) . . ?
O5 C22 O6 123.3(3) . . ?
O5 C22 C23 123.8(3) . . ?
O6 C22 C23 112.9(2) . . ?
C24 C23 C22 120.7(2) . . ?
C24 C23 C28 119.8(2) . . ?
C28 C23 C22 119.4(2) . . ?
C23 C24 H24 120.3 . . ?
C25 C24 C23 119.4(2) . . ?
C25 C24 H24 120.3 . . ?
C24 C25 C37 120.3(2) . . ?
C26 C25 C24 120.4(2) . . ?
C26 C25 C37 119.3(2) . . ?
C25 C26 H26 119.4 . . ?
C25 C26 C27 121.2(2) . . ?
C27 C26 H26 119.4 . . ?
C26 C27 C29 122.2(2) . . ?
C28 C27 C26 118.1(2) . . ?
C28 C27 C29 119.7(2) . . ?
C23 C28 H28 119.5 . . ?
C27 C28 C23 121.1(2) . . ?
C27 C28 H28 119.5 . . ?
C27 C29 H29 117.0 . . ?
C30 C29 C27 126.0(2) . . ?
C30 C29 H29 117.0 . . ?
C29 C30 H30 116.7 . . ?
C29 C30 C31 126.6(2) . . ?
C31 C30 H30 116.7 . . ?
C32 C31 C30 122.6(2) . . ?
C36 C31 C30 119.4(2) . . ?
C36 C31 C32 118.0(2) . . ?
C31 C32 H32 119.7 . . ?
C33 C32 C31 120.7(2) . . ?
C33 C32 H32 119.7 . . ?
C32 C33 C38 119.0(2) . . ?
C34 C33 C32 120.6(2) . . ?
C34 C33 C38 120.3(2) . . ?
C33 C34 H34 120.3 . . ?
C33 C34 C35 119.4(2) . . ?
C35 C34 H34 120.3 . . ?
C34 C35 C39 120.7(2) . . ?
C36 C35 C34 119.5(2) . . ?
C36 C35 C39 119.8(2) . . ?
C31 C36 C35 121.8(2) . . ?
C31 C36 H36 119.1 . . ?
C35 C36 H36 119.1 . . ?
O7 C37 C25 114.9(2) . . ?
O8 C37 O7 125.3(3) . . ?
O8 C37 C25 119.8(2) . . ?
O9 C38 O10 124.3(2) . . ?
O9 C38 C33 120.8(2) . . ?
O10 C38 C33 114.9(2) . . ?
O11 C39 O12 122.8(3) . . ?
O11 C39 C35 122.1(2) . . ?
O12 C39 C35 115.1(2) . . ?

loop_
_geom_bond_atom_site_label_1
_geom_bond_atom_site_label_2
_geom_bond_distance
_geom_bond_site_symmetry_2
_geom_bond_publ_flag
Ni1 N1 2.049(2) . ?
Ni1 N2 2.088(2) . ?
Ni1 O1 2.038(2) . ?
Ni1 O2 2.086(2) 2_676 ?
Ni1 O13 2.188(2) . ?
Ni1 O14 2.022(2) . ?
N1 C19 1.328(3) . ?
N1 C20 1.356(4) . ?
N2 C10 1.331(4) . ?
N2 C21 1.361(3) . ?
O1 C1 1.257(3) . ?
O2 C1 1.257(3) . ?
O3 C8 1.241(4) . ?
O4 H4 0.8200 . ?
O4 C8 1.288(3) . ?
O5 C22 1.203(3) . ?
O6 H6 0.8200 . ?
O6 C22 1.320(3) . ?
O7 H7A 0.8200 . ?
O7 C37 1.269(3) . ?
O8 C37 1.224(3) . ?
O9 C38 1.228(3) . ?
O10 C38 1.276(3) . ?
O11 C39 1.252(3) . ?
O12 H12A 0.8200 . ?
O12 C39 1.284(3) . ?
O13 H13A 0.8501 . ?
O13 H13B 0.9620 . ?
O14 H14A 0.78(4) . ?
O14 H14B 0.87(4) . ?
C1 C2 1.507(4) . ?
C2 C3 1.383(4) . ?
C2 C7 1.391(4) . ?
C3 H3 0.9300 . ?
C3 C4 1.393(4) . ?
C4 C5 1.385(4) . ?
C4 C8 1.481(4) . ?
C5 H5 0.9300 . ?
C5 C6 1.382(5) . ?
C6 C7 1.406(5) . ?
C6 C9 1.503(7) . ?
C6 C9' 1.566(10) . ?
C7 H7 0.9300 . ?
C9 C9 1.329(9) 2_577 ?
C9 H9 0.9300 . ?
C9' C9' 1.269(18) 2_577 ?
C9' H9' 0.9300 . ?
C10 H10 0.9300 . ?
C10 C11 1.389(4) . ?
C11 H11 0.9300 . ?
C11 C12 1.365(5) . ?
C12 H12 0.9300 . ?
C12 C13 1.406(4) . ?
C13 C14 1.429(4) . ?
C13 C21 1.400(4) . ?
C14 H14 0.9300 . ?
C14 C15 1.352(5) . ?
C15 H15 0.9300 . ?
C15 C16 1.434(5) . ?
C16 C17 1.406(4) . ?
C16 C20 1.403(4) . ?
C17 H17 0.9300 . ?
C17 C18 1.366(5) . ?
C18 H18 0.9300 . ?
C18 C19 1.398(4) . ?
C19 H19 0.9300 . ?
C20 C21 1.436(4) . ?
C22 C23 1.493(4) . ?
C23 C24 1.394(3) . ?
C23 C28 1.396(4) . ?
C24 H24 0.9300 . ?
C24 C25 1.385(4) . ?
C25 C26 1.383(4) . ?
C25 C37 1.505(3) . ?
C26 H26 0.9300 . ?
C26 C27 1.397(3) . ?
C27 C28 1.390(4) . ?
C27 C29 1.467(4) . ?
C28 H28 0.9300 . ?
C29 H29 0.9300 . ?
C29 C30 1.326(4) . ?
C30 H30 0.9300 . ?
C30 C31 1.474(4) . ?
C31 C32 1.397(3) . ?
C31 C36 1.388(4) . ?
C32 H32 0.9300 . ?
C32 C33 1.391(4) . ?
C33 C34 1.384(4) . ?
C33 C38 1.503(3) . ?
C34 H34 0.9300 . ?
C34 C35 1.394(3) . ?
C35 C36 1.391(4) . ?
C35 C39 1.483(4) . ?
C36 H36 0.9300 . ?

loop_
_geom_torsion_atom_site_label_1
_geom_torsion_atom_site_label_2
_geom_torsion_atom_site_label_3
_geom_torsion_atom_site_label_4
_geom_torsion
_geom_torsion_site_symmetry_1
_geom_torsion_site_symmetry_2
_geom_torsion_site_symmetry_3
_geom_torsion_site_symmetry_4
_geom_torsion_publ_flag
Ni1 N1 C19 C18 -170.1(2) . . . . ?
Ni1 N1 C20 C16 171.0(2) . . . . ?
Ni1 N1 C20 C21 -10.3(3) . . . . ?
Ni1 N2 C10 C11 174.2(2) . . . . ?
Ni1 N2 C21 C13 -173.7(2) . . . . ?
Ni1 N2 C21 C20 7.3(3) . . . . ?
Ni1 O1 C1 O2 -19.3(5) . . . . ?
Ni1 O1 C1 C2 158.85(19) . . . . ?
Ni1 O2 C1 O1 -71.1(4) 2_676 . . . ?
Ni1 O2 C1 C2 110.8(3) 2_676 . . . ?
N1 C20 C21 N2 1.9(4) . . . . ?
N1 C20 C21 C13 -177.1(2) . . . . ?
N2 C10 C11 C12 -1.3(5) . . . . ?
O1 C1 C2 C3 12.0(4) . . . . ?
O1 C1 C2 C7 -166.4(3) . . . . ?
O2 C1 C2 C3 -169.8(3) . . . . ?
O2 C1 C2 C7 11.9(4) . . . . ?
O5 C22 C23 C24 175.7(3) . . . . ?
O5 C22 C23 C28 -6.0(5) . . . . ?
O6 C22 C23 C24 -4.9(4) . . . . ?
O6 C22 C23 C28 173.4(3) . . . . ?
C1 C2 C3 C4 -178.3(3) . . . . ?
C1 C2 C7 C6 176.4(3) . . . . ?
C2 C3 C4 C5 0.8(4) . . . . ?
C2 C3 C4 C8 -179.5(3) . . . . ?
C3 C2 C7 C6 -1.9(4) . . . . ?
C3 C4 C5 C6 0.2(5) . . . . ?
C3 C4 C8 O3 2.4(4) . . . . ?
C3 C4 C8 O4 -177.1(3) . . . . ?
C4 C5 C6 C7 -2.0(5) . . . . ?
C4 C5 C6 C9 176.5(3) . . . . ?
C4 C5 C6 C9' 177.4(5) . . . . ?
C5 C4 C8 O3 -177.8(3) . . . . ?
C5 C4 C8 O4 2.7(4) . . . . ?
C5 C6 C7 C2 2.9(5) . . . . ?
C5 C6 C9 C9 -174.4(6) . . . 2_577 ?
C5 C6 C9' C9' -8.0(13) . . . 2_577 ?
C7 C2 C3 C4 0.1(4) . . . . ?
C7 C6 C9 C9 3.8(9) . . . 2_577 ?
C7 C6 C9' C9' 171.5(8) . . . 2_577 ?
C8 C4 C5 C6 -179.5(3) . . . . ?
C9 C6 C7 C2 -175.2(4) . . . . ?
C9' C6 C7 C2 -176.7(4) . . . . ?
C10 N2 C21 C13 1.2(4) . . . . ?
C10 N2 C21 C20 -177.8(3) . . . . ?
C10 C11 C12 C13 0.4(5) . . . . ?
C11 C12 C13 C14 -179.3(3) . . . . ?
C11 C12 C13 C21 1.2(5) . . . . ?
C12 C13 C14 C15 -178.3(3) . . . . ?
C12 C13 C21 N2 -2.0(4) . . . . ?
C12 C13 C21 C20 176.9(3) . . . . ?
C13 C14 C15 C16 1.3(5) . . . . ?
C14 C13 C21 N2 178.4(3) . . . . ?
C14 C13 C21 C20 -2.6(4) . . . . ?
C14 C15 C16 C17 177.2(3) . . . . ?
C14 C15 C16 C20 -2.3(5) . . . . ?
C15 C16 C17 C18 -178.8(3) . . . . ?
C15 C16 C20 N1 179.5(3) . . . . ?
C15 C16 C20 C21 0.8(4) . . . . ?
C16 C17 C18 C19 -1.5(4) . . . . ?
C16 C20 C21 N2 -179.4(2) . . . . ?
C16 C20 C21 C13 1.6(4) . . . . ?
C17 C16 C20 N1 -0.1(4) . . . . ?
C17 C16 C20 C21 -178.7(3) . . . . ?
C17 C18 C19 N1 1.6(4) . . . . ?
C19 N1 C20 C16 0.1(4) . . . . ?
C19 N1 C20 C21 178.8(2) . . . . ?
C20 N1 C19 C18 -0.9(4) . . . . ?
C20 C16 C17 C18 0.8(4) . . . . ?
C21 N2 C10 C11 0.5(5) . . . . ?
C21 C13 C14 C15 1.2(5) . . . . ?
C22 C23 C24 C25 178.7(3) . . . . ?
C22 C23 C28 C27 -177.7(3) . . . . ?
C23 C24 C25 C26 -0.7(4) . . . . ?
C23 C24 C25 C37 -178.7(3) . . . . ?
C24 C23 C28 C27 0.6(4) . . . . ?
C24 C25 C26 C27 0.1(4) . . . . ?
C24 C25 C37 O7 -7.3(4) . . . . ?
C24 C25 C37 O8 171.8(3) . . . . ?
C25 C26 C27 C28 0.9(4) . . . . ?
C25 C26 C27 C29 -176.9(3) . . . . ?
C26 C25 C37 O7 174.7(3) . . . . ?
C26 C25 C37 O8 -6.2(4) . . . . ?
C26 C27 C28 C23 -1.2(4) . . . . ?
C26 C27 C29 C30 2.1(5) . . . . ?
C27 C29 C30 C31 -178.0(3) . . . . ?
C28 C23 C24 C25 0.4(4) . . . . ?
C28 C27 C29 C30 -175.7(3) . . . . ?
C29 C27 C28 C23 176.6(3) . . . . ?
C29 C30 C31 C32 -2.5(5) . . . . ?
C29 C30 C31 C36 174.0(3) . . . . ?
C30 C31 C32 C33 176.9(2) . . . . ?
C30 C31 C36 C35 -177.0(2) . . . . ?
C31 C32 C33 C34 0.7(4) . . . . ?
C31 C32 C33 C38 -175.8(2) . . . . ?
C32 C31 C36 C35 -0.4(4) . . . . ?
C32 C33 C34 C35 -1.6(4) . . . . ?
C32 C33 C38 O9 13.8(4) . . . . ?
C32 C33 C38 O10 -166.7(2) . . . . ?
C33 C34 C35 C36 1.6(4) . . . . ?
C33 C34 C35 C39 -177.8(2) . . . . ?
C34 C33 C38 O9 -162.7(3) . . . . ?
C34 C33 C38 O10 16.8(4) . . . . ?
C34 C35 C36 C31 -0.6(4) . . . . ?
C34 C35 C39 O11 -0.8(4) . . . . ?
C34 C35 C39 O12 179.1(3) . . . . ?
C36 C31 C32 C33 0.3(4) . . . . ?
C36 C35 C39 O11 179.9(3) . . . . ?
C36 C35 C39 O12 -0.2(4) . . . . ?
C37 C25 C26 C27 178.1(3) . . . . ?
C38 C33 C34 C35 174.8(2) . . . . ?
C39 C35 C36 C31 178.8(2) . . . . ?
